data_1512141
loop_
_publ_author_name
'Bedi, Anjan'
'Senanayak, Satyaprasad P.'
'Narayan, K. S.'
'Zade, Sanjio S.'

_publ_section_title
;
 Synthesis of Solution-Processable Poly(cyclopenta[c]selenylvinylene) and
 Its Charge Transport Properties: Comparative Study with the Thiophene
 Analogue
;
_journal_issue 15
_journal_name_full Macromolecules
_journal_page_first 5943
_journal_paper_doi 10.1021/ma4008219
_journal_volume 46
_journal_year 2013
_chemical_formula_sum 'C33 H60 O2 Se'
_chemical_formula_weight 567.77
_chemical_name_systematic
; 
 ? 
;
_space_group_IT_number 2
_symmetry_cell_setting triclinic
_symmetry_space_group_name_Hall '-P 1'
_symmetry_space_group_name_H-M 'P -1'
_atom_sites_solution_hydrogens geom
_atom_sites_solution_primary direct
_atom_sites_solution_secondary difmap
_audit_creation_method SHELXL-97
_cell_angle_alpha 94.379(3)
_cell_angle_beta 96.284(2)
_cell_angle_gamma 92.234(3)
_cell_formula_units_Z 2
_cell_length_a 6.8031(7)
_cell_length_b 8.5452(10)
_cell_length_c 28.068(3)
_cell_measurement_reflns_used 8648
_cell_measurement_temperature 273(2)
_cell_measurement_theta_max 35.08
_cell_measurement_theta_min 2.20
_cell_volume 1615.3(3)
_computing_structure_refinement 'SHELXL-97 (Sheldrick, 2008)'
_computing_structure_solution 'SHELXS-97 (Sheldrick, 2008)'
_diffrn_ambient_temperature 273(2)
_diffrn_measured_fraction_theta_full 0.940
_diffrn_measured_fraction_theta_max 0.940
_diffrn_radiation_monochromator graphite
_diffrn_radiation_source 'fine-focus sealed tube'
_diffrn_radiation_type MoK\a
_diffrn_radiation_wavelength 0.71073
_diffrn_reflns_av_R_equivalents 0.0336
_diffrn_reflns_av_sigmaI/netI 0.0352
_diffrn_reflns_limit_h_max 8
_diffrn_reflns_limit_h_min -4
_diffrn_reflns_limit_k_max 10
_diffrn_reflns_limit_k_min -10
_diffrn_reflns_limit_l_max 35
_diffrn_reflns_limit_l_min -35
_diffrn_reflns_number 21643
_diffrn_reflns_theta_full 26.99
_diffrn_reflns_theta_max 26.99
_diffrn_reflns_theta_min 1.46
_exptl_absorpt_coefficient_mu 1.188
_exptl_crystal_density_diffrn 1.167
_exptl_crystal_density_method 'not measured'
_exptl_crystal_F_000 616
_refine_diff_density_max 3.914
_refine_diff_density_min -6.286
_refine_diff_density_rms 0.276
_refine_ls_extinction_expression Fc^*^=kFc[1+0.001xFc^2^\l^3^/sin(2\q)]^-1/4^
_refine_ls_extinction_method SHELXL
_refine_ls_goodness_of_fit_ref 1.925
_refine_ls_hydrogen_treatment mixed
_refine_ls_matrix_type full
_refine_ls_number_parameters 262
_refine_ls_number_reflns 6638
_refine_ls_number_restraints 0
_refine_ls_restrained_S_all 1.925
_refine_ls_R_factor_all 0.1548
_refine_ls_R_factor_gt 0.1131
_refine_ls_shift/su_max 0.006
_refine_ls_shift/su_mean 0.001
_refine_ls_structure_factor_coef Fsqd
_refine_ls_weighting_details 'calc w=1/[\s^2^(Fo^2^)+(0.2000P)^2^+0.0000P] where P=(Fo^2^+2Fc^2^)/3'
_refine_ls_weighting_scheme calc
_refine_ls_wR_factor_gt 0.3242
_refine_ls_wR_factor_ref 0.4162
_reflns_number_gt 5359
_reflns_number_total 6638
_reflns_threshold_expression >2sigma(I)
_cod_data_source_file ma4008219_si_002.cif
_cod_data_source_block ab_sedoc_c
_cod_depositor_comments
;
The following automatic conversions were performed:

'_symmetry_cell_setting' value 'Triclinic' changed to 'triclinic'
according to /home/saulius/struct/CIF-dictionaries/cif_core.dic
dictionary named 'cif_core.dic' version 2.4.2 from 2011-04-26.

Automatic conversion script
Id: cif_fix_values 1891 2012-01-12 08:04:46Z andrius 
;
_cod_original_sg_symbol_H-M P-1
_cod_database_code 1512141

loop_
_symmetry_equiv_pos_as_xyz
'x, y, z'
'-x, -y, -z'

loop_
_atom_site_label
_atom_site_type_symbol
_atom_site_fract_x
_atom_site_fract_y
_atom_site_fract_z
_atom_site_U_iso_or_equiv
_atom_site_adp_type
_atom_site_occupancy
_atom_site_symmetry_multiplicity
_atom_site_calc_flag
_atom_site_refinement_flags
C1 C 1.2915(13) 0.0943(7) 0.4511(2) 0.0246(4) Uani 1 1 d .
H1 H 1.2009 0.0188 0.4349 0.030 Uiso 1 1 calc R
C2 C 1.2955(11) 0.1473(6) 0.4982(2) 0.0184(7) Uani 1 1 d .
C3 C 1.1624(12) 0.1190(6) 0.5369(2) 0.0184(7) Uani 1 1 d .
H3A H 1.1832 0.0175 0.5495 0.022 Uiso 1 1 calc R
H3B H 1.0240 0.1244 0.5247 0.022 Uiso 1 1 calc R
C4 C 1.2283(12) 0.2557(6) 0.5762(2) 0.0184(7) Uani 1 1 d .
C5 C 1.2189(12) 0.2088(7) 0.6275(2) 0.0193(15) Uani 1 1 d .
H5A H 1.2954 0.1169 0.6326 0.023 Uiso 1 1 calc R
H5B H 1.2744 0.2938 0.6505 0.023 Uiso 1 1 calc R
C6 C 0.9968(12) 0.1580(7) 0.6834(2) 0.0205(8) Uani 1 1 d .
H6A H 1.0465 0.2530 0.7028 0.025 Uiso 1 1 calc R
H6B H 1.0730 0.0715 0.6944 0.025 Uiso 1 1 calc R
C7 C 0.7832(12) 0.1269(7) 0.6890(2) 0.0205(8) Uani 1 1 d .
H7A H 0.7306 0.0401 0.6663 0.025 Uiso 1 1 calc R
H7B H 0.7108 0.2189 0.6812 0.025 Uiso 1 1 calc R
C8 C 0.7495(12) 0.0878(7) 0.7397(2) 0.0205(8) Uani 1 1 d .
H8A H 0.8213 -0.0047 0.7472 0.025 Uiso 1 1 calc R
H8B H 0.8052 0.1741 0.7623 0.025 Uiso 1 1 calc R
C9 C 0.5356(12) 0.0582(7) 0.7473(2) 0.0230(16) Uani 1 1 d .
H9A H 0.4782 -0.0258 0.7241 0.028 Uiso 1 1 calc R
H9B H 0.4644 0.1520 0.7411 0.028 Uiso 1 1 calc R
C10 C 0.5075(13) 0.0137(8) 0.7978(2) 0.0254(17) Uani 1 1 d .
H10A H 0.5773 -0.0809 0.8037 0.030 Uiso 1 1 calc R
H10B H 0.5671 0.0970 0.8209 0.030 Uiso 1 1 calc R
C11 C 0.2933(12) -0.0139(8) 0.8061(2) 0.0241(16) Uani 1 1 d .
H11A H 0.2333 -0.0956 0.7825 0.029 Uiso 1 1 calc R
H11B H 0.2243 0.0815 0.8006 0.029 Uiso 1 1 calc R
C12 C 0.2623(11) -0.0616(8) 0.8564(2) 0.0215(15) Uani 1 1 d .
H12A H 0.3339 -0.1554 0.8624 0.026 Uiso 1 1 calc R
H12B H 0.3184 0.0215 0.8801 0.026 Uiso 1 1 calc R
C13 C 0.0492(12) -0.0928(8) 0.8635(2) 0.0243(16) Uani 1 1 d .
H13A H -0.0078 -0.1750 0.8397 0.029 Uiso 1 1 calc R
H13B H -0.0224 0.0014 0.8582 0.029 Uiso 1 1 calc R
C14 C 0.0217(12) -0.1424(8) 0.9136(2) 0.0247(16) Uani 1 1 d .
H14A H 0.0917 -0.2376 0.9187 0.030 Uiso 1 1 calc R
H14B H 0.0810 -0.0610 0.9374 0.030 Uiso 1 1 calc R
C15 C -0.1921(14) -0.1717(9) 0.9214(2) 0.0311(19) Uani 1 1 d .
H15A H -0.2517 -0.2536 0.8979 0.037 Uiso 1 1 calc R
H15B H -0.2626 -0.0768 0.9164 0.037 Uiso 1 1 calc R
C16 C -0.2152(14) -0.2205(10) 0.9719(2) 0.036(2) Uani 1 1 d .
H16A H -0.1454 -0.3160 0.9767 0.043 Uiso 1 1 calc R
H16B H -0.1535 -0.1391 0.9954 0.043 Uiso 1 1 calc R
C17 C -0.4288(16) -0.2487(13) 0.9809(3) 0.047(2) Uani 1 1 d .
H17A H -0.4956 -0.1520 0.9795 0.071 Uiso 1 1 calc R
H17B H -0.4330 -0.2868 1.0121 0.071 Uiso 1 1 calc R
H17C H -0.4930 -0.3251 0.9568 0.071 Uiso 1 1 calc R
C18 C -0.1849(16) 0.3301(11) 0.9234(3) 0.042(2) Uani 1 1 d .
H18A H -0.2577 0.4231 0.9192 0.063 Uiso 1 1 calc R
H18B H -0.1884 0.3005 0.9556 0.063 Uiso 1 1 calc R
H18C H -0.2436 0.2463 0.9010 0.063 Uiso 1 1 calc R
C19 C 0.0270(14) 0.3624(9) 0.9145(2) 0.0317(19) Uani 1 1 d .
H19A H 0.1008 0.2698 0.9206 0.038 Uiso 1 1 calc R
H19B H 0.0845 0.4474 0.9372 0.038 Uiso 1 1 calc R
C20 C 0.0509(13) 0.4060(8) 0.8637(2) 0.0278(18) Uani 1 1 d .
H20A H -0.0079 0.3216 0.8409 0.033 Uiso 1 1 calc R
H20B H -0.0213 0.4995 0.8577 0.033 Uiso 1 1 calc R
C21 C 0.2605(13) 0.4356(8) 0.8551(2) 0.0264(17) Uani 1 1 d .
H21A H 0.3321 0.3420 0.8613 0.032 Uiso 1 1 calc R
H21B H 0.3188 0.5197 0.8781 0.032 Uiso 1 1 calc R
C22 C 0.2903(13) 0.4798(8) 0.8043(2) 0.0269(18) Uani 1 1 d .
H22A H 0.2315 0.3964 0.7811 0.032 Uiso 1 1 calc R
H22B H 0.2210 0.5746 0.7981 0.032 Uiso 1 1 calc R
C23 C 0.5073(12) 0.5072(8) 0.7968(2) 0.0238(16) Uani 1 1 d .
H23A H 0.5662 0.5899 0.8202 0.029 Uiso 1 1 calc R
H23B H 0.5762 0.4121 0.8028 0.029 Uiso 1 1 calc R
C24 C 0.5381(11) 0.5524(7) 0.7466(2) 0.0179(14) Uani 1 1 d .
H24A H 0.4826 0.4687 0.7231 0.021 Uiso 1 1 calc R
H24B H 0.4675 0.6463 0.7402 0.021 Uiso 1 1 calc R
C25 C 0.7529(11) 0.5820(7) 0.7406(2) 0.0202(15) Uani 1 1 d .
H25A H 0.8212 0.4860 0.7455 0.024 Uiso 1 1 calc R
H25B H 0.8094 0.6610 0.7655 0.024 Uiso 1 1 calc R
C26 C 0.7926(12) 0.6367(7) 0.6917(2) 0.0233(16) Uani 1 1 d .
H26A H 0.7440 0.5552 0.6667 0.028 Uiso 1 1 calc R
H26B H 0.7194 0.7298 0.6858 0.028 Uiso 1 1 calc R
C27 C 1.0105(11) 0.6738(7) 0.6884(2) 0.0198(15) Uani 1 1 d .
H27A H 1.0798 0.5768 0.6898 0.024 Uiso 1 1 calc R
H27B H 1.0630 0.7428 0.7163 0.024 Uiso 1 1 calc R
C28 C 1.0563(13) 0.7506(7) 0.6433(2) 0.0229(16) Uani 1 1 d .
H28A H 0.9755 0.8409 0.6397 0.028 Uiso 1 1 calc R
H28B H 1.1939 0.7883 0.6475 0.028 Uiso 1 1 calc R
C29 C 1.0194(12) 0.6415(6) 0.5975(2) 0.0211(9) Uani 1 1 d .
H29A H 0.8839 0.5986 0.5935 0.025 Uiso 1 1 calc R
H29B H 1.0396 0.6994 0.5699 0.025 Uiso 1 1 calc R
C30 C 1.0920(12) 0.3903(6) 0.5666(2) 0.0211(9) Uani 1 1 d .
H30A H 1.0998 0.4214 0.5343 0.025 Uiso 1 1 calc R
H30B H 0.9562 0.3564 0.5692 0.025 Uiso 1 1 calc R
C31 C 1.4451(12) 0.3029(6) 0.5690(2) 0.0184(7) Uani 1 1 d .
H31A H 1.4732 0.4147 0.5767 0.022 Uiso 1 1 calc R
H31B H 1.5383 0.2453 0.5887 0.022 Uiso 1 1 calc R
C32 C 1.4535(12) 0.2584(6) 0.5160(2) 0.0184(7) Uani 1 1 d .
C33 C 1.5793(13) 0.3009(8) 0.4834(2) 0.0246(4) Uani 1 1 d .
H33 H 1.6888 0.3707 0.4901 0.030 Uiso 1 1 calc R
O1 O 1.0185(8) 0.1752(5) 0.63410(14) 0.0205(8) Uani 1 1 d .
O2 O 1.1508(8) 0.5194(5) 0.60056(14) 0.0211(9) Uani 1 1 d .
Se1 Se 1.49349(11) 0.19504(7) 0.423582(19) 0.0246(4) Uani 1 1 d .

loop_
_atom_site_aniso_label
_atom_site_aniso_U_11
_atom_site_aniso_U_22
_atom_site_aniso_U_33
_atom_site_aniso_U_23
_atom_site_aniso_U_13
_atom_site_aniso_U_12
C1 0.0489(7) 0.0160(5) 0.0110(4) 0.0015(3) 0.0100(3) 0.0059(3)
C2 0.046(2) 0.0044(11) 0.0061(12) 0.0001(9) 0.0063(13) 0.0052(12)
C3 0.046(2) 0.0044(11) 0.0061(12) 0.0001(9) 0.0063(13) 0.0052(12)
C4 0.046(2) 0.0044(11) 0.0061(12) 0.0001(9) 0.0063(13) 0.0052(12)
C5 0.044(5) 0.009(3) 0.005(2) 0.0009(19) 0.004(3) 0.001(3)
C6 0.046(2) 0.0127(13) 0.0037(13) 0.0007(10) 0.0054(13) 0.0011(13)
C7 0.046(2) 0.0127(13) 0.0037(13) 0.0007(10) 0.0054(13) 0.0011(13)
C8 0.046(2) 0.0127(13) 0.0037(13) 0.0007(10) 0.0054(13) 0.0011(13)
C9 0.045(5) 0.017(3) 0.008(3) 0.003(2) 0.008(3) 0.003(3)
C10 0.056(5) 0.016(3) 0.005(3) 0.001(2) 0.005(3) 0.001(3)
C11 0.048(5) 0.017(3) 0.009(3) 0.002(2) 0.006(3) 0.000(3)
C12 0.033(4) 0.020(3) 0.012(3) 0.003(2) 0.005(3) 0.003(3)
C13 0.042(5) 0.022(3) 0.009(3) 0.003(2) 0.004(3) 0.004(3)
C14 0.043(5) 0.023(3) 0.008(3) 0.000(2) 0.003(3) -0.003(3)
C15 0.057(6) 0.026(3) 0.011(3) 0.003(3) 0.010(3) 0.001(4)
C16 0.059(6) 0.037(4) 0.012(3) 0.003(3) 0.008(3) -0.005(4)
C17 0.052(6) 0.068(6) 0.025(4) 0.011(4) 0.016(4) -0.001(5)
C18 0.065(7) 0.040(5) 0.022(4) 0.001(3) 0.012(4) -0.005(4)
C19 0.058(6) 0.027(4) 0.011(3) 0.003(3) 0.008(3) 0.000(4)
C20 0.053(5) 0.020(3) 0.011(3) 0.000(2) 0.006(3) 0.001(3)
C21 0.054(5) 0.016(3) 0.010(3) 0.002(2) 0.008(3) 0.001(3)
C22 0.055(6) 0.018(3) 0.008(3) 0.002(2) 0.005(3) 0.003(3)
C23 0.045(5) 0.018(3) 0.008(3) 0.001(2) 0.003(3) 0.000(3)
C24 0.023(4) 0.020(3) 0.011(3) 0.002(2) 0.007(3) 0.000(3)
C25 0.034(4) 0.017(3) 0.010(3) 0.002(2) 0.003(3) 0.007(3)
C26 0.047(5) 0.014(3) 0.009(3) -0.001(2) 0.004(3) 0.002(3)
C27 0.035(4) 0.016(3) 0.009(3) -0.003(2) 0.006(3) 0.006(3)
C28 0.050(5) 0.006(3) 0.014(3) -0.002(2) 0.012(3) 0.001(3)
C29 0.052(3) 0.0046(13) 0.0075(14) -0.0021(11) 0.0057(14) 0.0041(14)
C30 0.052(3) 0.0046(13) 0.0075(14) -0.0021(11) 0.0057(14) 0.0041(14)
C31 0.046(2) 0.0044(11) 0.0061(12) 0.0001(9) 0.0063(13) 0.0052(12)
C32 0.046(2) 0.0044(11) 0.0061(12) 0.0001(9) 0.0063(13) 0.0052(12)
C33 0.0489(7) 0.0160(5) 0.0110(4) 0.0015(3) 0.0100(3) 0.0059(3)
O1 0.046(2) 0.0127(13) 0.0037(13) 0.0007(10) 0.0054(13) 0.0011(13)
O2 0.052(3) 0.0046(13) 0.0075(14) -0.0021(11) 0.0057(14) 0.0041(14)
Se1 0.0489(7) 0.0160(5) 0.0110(4) 0.0015(3) 0.0100(3) 0.0059(3)

loop_
_atom_type_symbol
_atom_type_description
_atom_type_scat_dispersion_real
_atom_type_scat_dispersion_imag
_atom_type_scat_source
C C 0.0033 0.0016 'International Tables Vol C Tables 4.2.6.8 and 6.1.1.4'
H H 0.0000 0.0000 'International Tables Vol C Tables 4.2.6.8 and 6.1.1.4'
O O 0.0106 0.0060 'International Tables Vol C Tables 4.2.6.8 and 6.1.1.4'
Se Se -0.0929 2.2259 'International Tables Vol C Tables 4.2.6.8 and 6.1.1.4'

loop_
_geom_angle_atom_site_label_1
_geom_angle_atom_site_label_2
_geom_angle_atom_site_label_3
_geom_angle
C2 C1 Se1 110.2(6)
C1 C2 C32 115.1(6)
C1 C2 C3 134.0(7)
C32 C2 C3 110.8(5)
C2 C3 C4 103.0(5)
C30 C4 C5 109.8(5)
C30 C4 C31 111.0(5)
C5 C4 C31 109.8(6)
C30 C4 C3 107.2(5)
C5 C4 C3 113.2(5)
C31 C4 C3 105.7(5)
O1 C5 C4 108.9(6)
O1 C6 C7 109.6(5)
C6 C7 C8 112.9(6)
C9 C8 C7 114.7(6)
C8 C9 C10 113.4(6)
C11 C10 C9 113.9(6)
C10 C11 C12 114.7(6)
C13 C12 C11 113.9(6)
C12 C13 C14 113.1(6)
C15 C14 C13 113.6(6)
C14 C15 C16 112.5(7)
C17 C16 C15 113.5(7)
C18 C19 C20 114.1(7)
C21 C20 C19 113.7(7)
C20 C21 C22 115.1(7)
C23 C22 C21 113.4(6)
C24 C23 C22 113.8(6)
C25 C24 C23 112.6(6)
C24 C25 C26 114.9(6)
C27 C26 C25 113.0(6)
C26 C27 C28 115.3(6)
C29 C28 C27 113.9(5)
O2 C29 C28 108.9(6)
O2 C30 C4 109.2(6)
C32 C31 C4 103.1(6)
C33 C32 C2 116.5(5)
C33 C32 C31 133.7(6)
C2 C32 C31 109.8(6)
C32 C33 Se1 108.8(5)
C5 O1 C6 111.3(5)
C29 O2 C30 112.5(5)
C1 Se1 C33 89.3(3)

loop_
_geom_bond_atom_site_label_1
_geom_bond_atom_site_label_2
_geom_bond_distance
C1 C2 1.363(8)
C1 Se1 1.862(8)
C2 C32 1.427(10)
C2 C3 1.515(9)
C3 C4 1.560(8)
C4 C30 1.527(9)
C4 C5 1.531(7)
C4 C31 1.552(11)
C5 O1 1.417(9)
C6 O1 1.425(7)
C6 C7 1.494(11)
C7 C8 1.527(7)
C8 C9 1.508(11)
C9 C10 1.526(8)
C10 C11 1.513(11)
C11 C12 1.536(8)
C12 C13 1.501(11)
C13 C14 1.528(8)
C14 C15 1.508(12)
C15 C16 1.530(9)
C16 C17 1.515(13)
C18 C19 1.509(13)
C19 C20 1.524(9)
C20 C21 1.487(12)
C21 C22 1.535(8)
C22 C23 1.525(11)
C23 C24 1.522(8)
C24 C25 1.503(10)
C25 C26 1.532(8)
C26 C27 1.518(11)
C27 C28 1.525(8)
C28 C29 1.522(8)
C29 O2 1.402(8)
C30 O2 1.417(7)
C31 C32 1.516(7)
C32 C33 1.377(10)
C33 Se1 1.869(7)
